data_1504983
loop_
_publ_author_name
'Lu, Changqing'
'VanDerveer, Don'
'DesMarteau, Darryl D.'

_publ_section_title
;
 Fluoroalkylation of imidazoles by hypervalent iodonium salts.
;
_journal_issue 24
_journal_name_full 'Organic letters'
_journal_page_first 5565
_journal_page_last 5568
_journal_paper_doi 10.1021/ol802399z
_journal_volume 10
_journal_year 2008
_chemical_absolute_configuration ad
_chemical_formula_sum 'C15 H15 F15 N4 O6 S2'
_chemical_formula_weight 696.43
_chemical_name_systematic
; 
 ? 
;
_space_group_IT_number 4
_symmetry_cell_setting monoclinic
_symmetry_space_group_name_Hall 'P 2yb'
_symmetry_space_group_name_H-M 'P 1 21 1'
_atom_sites_solution_hydrogens geom
_atom_sites_solution_primary direct
_atom_sites_solution_secondary difmap
_audit_creation_method SHELXL-97
_cell_angle_alpha 90.00
_cell_angle_beta 109.58(3)
_cell_angle_gamma 90.00
_cell_formula_units_Z 2
_cell_length_a 9.4561(19)
_cell_length_b 12.914(3)
_cell_length_c 11.470(2)
_cell_measurement_reflns_used 6452
_cell_measurement_temperature 183(2)
_cell_measurement_theta_max 26.0212
_cell_measurement_theta_min 2.2857
_cell_volume 1319.7(5)
_computing_cell_refinement 'CrystalClear (Rigaku/MSC,2001)'
_computing_data_collection 'CrystalClear (Rigaku/MSC,2001)'
_computing_data_reduction 'CrystalClear (Rigaku/MSC,2001)'
_computing_molecular_graphics 'SHELXTL 6.10 (Bruker AXS,2000)'
_computing_publication_material 'SHELXTL 6.10 (Bruker AXS,2000)'
_computing_structure_refinement 'SHELXTL 6.10 (Bruker AXS,2000)'
_computing_structure_solution 'SHELXTL 6.10 (Bruker AXS,2000)'
_diffrn_ambient_temperature 183(2)
_diffrn_detector_area_resol_mean 14.6199
_diffrn_measured_fraction_theta_full 0.997
_diffrn_measured_fraction_theta_max 0.997
_diffrn_measurement_details
;
scan:
    Number of images: 260
               Slice: -40.0000 - 90.0000
         Image width: 0.5000
            Exp time: 25.0000
       Rotation axis: Omega
               Omega: 0.0000
                 Chi: 45.0000
                 Phi: 0.0000
                 XTD: 27.1311
              2theta: -0.1110
scan:
    Number of images: 220
               Slice: -30.0000 - 80.0000
         Image width: 0.5000
            Exp time: 25.0000
       Rotation axis: Omega
               Omega: 0.0000
                 Chi: 45.0000
                 Phi: 90.0000
                 XTD: 27.1311
              2theta: -0.1110

;
_diffrn_measurement_device
;
Mercury CCD (2x2 bin mode)
;
_diffrn_measurement_device_details
;
AFC8: Eulerian 3-circle
;
_diffrn_measurement_method omega
_diffrn_radiation_detector CCD
_diffrn_radiation_monochromator 'Graphite Monochromator'
_diffrn_radiation_source 'Sealed Tube'
_diffrn_radiation_type MoK\a
_diffrn_radiation_wavelength 0.71073
_diffrn_reflns_av_R_equivalents 0.0234
_diffrn_reflns_av_sigmaI/netI 0.0218
_diffrn_reflns_limit_h_max 11
_diffrn_reflns_limit_h_min -11
_diffrn_reflns_limit_k_max 14
_diffrn_reflns_limit_k_min -15
_diffrn_reflns_limit_l_max 13
_diffrn_reflns_limit_l_min -13
_diffrn_reflns_number 11288
_diffrn_reflns_reduction_process 'Lp corrections applied'
_diffrn_reflns_theta_full 25.09
_diffrn_reflns_theta_max 25.09
_diffrn_reflns_theta_min 2.29
_diffrn_standards_decay_% 0
_diffrn_standards_interval_count 0
_diffrn_standards_interval_time 0
_diffrn_standards_number 0
_exptl_absorpt_coefficient_mu 0.347
_exptl_absorpt_correction_T_max 0.9595
_exptl_absorpt_correction_T_min 0.9151
_exptl_absorpt_correction_type multi-scan
_exptl_absorpt_process_details 'REQAB, Rigaku/MSC, The Woodlands, TX, USA, 1999'
_exptl_crystal_colour colorless
_exptl_crystal_density_diffrn 1.753
_exptl_crystal_density_method 'not measured'
_exptl_crystal_description plate
_exptl_crystal_F_000 696
_exptl_crystal_size_max 0.26
_exptl_crystal_size_mid 0.24
_exptl_crystal_size_min 0.12
_refine_diff_density_max 0.180
_refine_diff_density_min -0.231
_refine_diff_density_rms 0.039
_refine_ls_abs_structure_details 'Flack H D (1983), Acta Cryst. A39, 876-881'
_refine_ls_abs_structure_Flack -0.02(6)
_refine_ls_extinction_coef 0.0032(13)
_refine_ls_extinction_expression Fc^*^=kFc[1+0.001xFc^2^\l^3^/sin(2\q)]^-1/4^
_refine_ls_extinction_method SHELXL
_refine_ls_goodness_of_fit_ref 1.073
_refine_ls_hydrogen_treatment constr
_refine_ls_matrix_type full
_refine_ls_number_parameters 381
_refine_ls_number_reflns 4452
_refine_ls_number_restraints 0
_refine_ls_restrained_S_all 1.073
_refine_ls_R_factor_all 0.0334
_refine_ls_R_factor_gt 0.0305
_refine_ls_shift/su_max 0.001
_refine_ls_shift/su_mean 0.000
_refine_ls_structure_factor_coef Fsqd
_refine_ls_weighting_details 'calc w=1/[\s^2^(Fo^2^)+(0.0352P)^2^+0.4684P] where P=(Fo^2^+2Fc^2^)/3'
_refine_ls_weighting_scheme calc
_refine_ls_wR_factor_gt 0.0714
_refine_ls_wR_factor_ref 0.0727
_reflns_number_gt 4234
_reflns_number_total 4452
_reflns_threshold_expression >2sigma(I)
_cod_data_source_file ol802399z_si_002.cif
_cod_data_source_block hisome
_cod_depositor_comments
;
The following automatic conversions were performed:

'_symmetry_cell_setting' value 'Monoclinic' changed to 'monoclinic'
according to /home/saulius/struct/CIF-dictionaries/cif_core.dic
dictionary named 'cif_core.dic' version 2.4.1 from 2010-06-29.

Automatic conversion script
Id: cif_fix_values 1715 2011-07-08 13:25:40Z adriana 
;
_cod_original_sg_symbol_H-M P2(1)
_cod_database_code 1504983

loop_
_symmetry_equiv_pos_as_xyz
'x, y, z'
'-x, y+1/2, -z'

loop_
_atom_site_label
_atom_site_type_symbol
_atom_site_fract_x
_atom_site_fract_y
_atom_site_fract_z
_atom_site_U_iso_or_equiv
_atom_site_adp_type
_atom_site_occupancy
_atom_site_symmetry_multiplicity
_atom_site_calc_flag
_atom_site_refinement_flags
S1 S 0.21130(8) 0.4200 0.78678(6) 0.03729(17) Uani 1 1 d .
S2 S 0.14701(6) 0.63007(7) 0.73229(5) 0.02879(14) Uani 1 1 d .
O3 O 0.2070(4) 0.33211(18) 0.7099(3) 0.0741(8) Uani 1 1 d .
O4 O 0.1285(2) 0.41833(19) 0.8688(2) 0.0549(6) Uani 1 1 d .
O5 O 0.0254(3) 0.6681(2) 0.63024(19) 0.0569(6) Uani 1 1 d .
O6 O 0.1413(2) 0.64625(17) 0.85327(17) 0.0424(5) Uani 1 1 d .
N4 N 0.1900(3) 0.51799(18) 0.70180(19) 0.0333(5) Uani 1 1 d .
C14 C 0.4078(4) 0.4238(4) 0.8906(4) 0.0703(11) Uani 1 1 d .
C15 C 0.3080(5) 0.7034(3) 0.7241(4) 0.0616(10) Uani 1 1 d .
F10 F 0.4373(4) 0.3347(3) 0.9511(4) 0.1386(15) Uani 1 1 d .
F11 F 0.4990(2) 0.4341(2) 0.8269(3) 0.1040(10) Uani 1 1 d .
F12 F 0.4299(3) 0.5011(3) 0.9685(2) 0.1002(9) Uani 1 1 d .
F13 F 0.3231(4) 0.6913(2) 0.6146(3) 0.1089(10) Uani 1 1 d .
F14 F 0.4323(2) 0.6741(2) 0.8092(3) 0.0921(8) Uani 1 1 d .
F15 F 0.2864(3) 0.80266(17) 0.7422(3) 0.1044(10) Uani 1 1 d .
F1 F 0.37513(18) 0.02559(15) 0.76214(15) 0.0452(4) Uani 1 1 d .
F2 F 0.35016(19) 0.13787(16) 0.61732(16) 0.0517(4) Uani 1 1 d .
F3 F 0.2580(2) -0.01446(14) 0.57322(15) 0.0464(4) Uani 1 1 d .
F4 F -0.4084(2) -0.03114(16) 0.52102(19) 0.0626(5) Uani 1 1 d .
F5 F -0.50390(19) -0.18317(17) 0.50690(19) 0.0612(5) Uani 1 1 d .
F6 F -0.40107(19) -0.11247(17) 0.68467(17) 0.0579(5) Uani 1 1 d .
F7 F -0.1781(3) 0.2247(2) 0.67354(16) 0.0863(8) Uani 1 1 d .
F8 F -0.2447(2) 0.10142(17) 0.7698(2) 0.0861(8) Uani 1 1 d .
F9 F -0.3449(2) 0.25247(18) 0.7584(2) 0.0692(6) Uani 1 1 d .
N1 N 0.0435(2) 0.18147(16) 0.90560(17) 0.0251(4) Uani 1 1 d .
HN1 H 0.1179 0.2252 0.9429 0.021(6) Uiso 1 1 d .
N2 N 0.0457(2) 0.01614(16) 0.68842(16) 0.0222(4) Uani 1 1 d .
N3 N -0.1186(2) -0.10639(15) 0.64744(17) 0.0243(4) Uani 1 1 d .
O1 O 0.2035(2) 0.19181(15) 1.15974(15) 0.0328(4) Uani 1 1 d .
O2 O 0.1962(2) 0.01951(15) 1.17856(14) 0.0312(4) Uani 1 1 d .
C1 C 0.1642(2) 0.10800(18) 1.11566(19) 0.0232(5) Uani 1 1 d .
C2 C 0.0732(2) 0.08709(18) 0.98020(19) 0.0211(4) Uani 1 1 d .
H2 H -0.0214 0.0578 0.9768 0.025 Uiso 1 1 calc R
C3 C 0.1552(3) 0.00766(18) 0.92534(19) 0.0231(5) Uani 1 1 d .
H3A H 0.2434 0.0390 0.9169 0.028 Uiso 1 1 calc R
H3B H 0.1863 -0.0502 0.9806 0.028 Uiso 1 1 calc R
C4 C -0.0597(3) -0.03203(19) 0.5975(2) 0.0257(5) Uani 1 1 d .
H4 H -0.0883 -0.0160 0.5110 0.031 Uiso 1 1 calc R
C5 C -0.0478(2) -0.10561(18) 0.77424(19) 0.0231(5) Uani 1 1 d .
H5 H -0.0685 -0.1514 0.8325 0.028 Uiso 1 1 calc R
C6 C 0.0553(2) -0.02938(18) 0.80164(18) 0.0214(4) Uani 1 1 d .
C7 C 0.1358(3) 0.10122(19) 0.6666(2) 0.0275(5) Uani 1 1 d .
H7A H 0.1572 0.1497 0.7337 0.033 Uiso 1 1 calc R
H7B H 0.0796 0.1367 0.5919 0.033 Uiso 1 1 calc R
C8 C 0.2803(3) 0.0625(2) 0.6556(2) 0.0332(6) Uani 1 1 d .
C9 C -0.2437(3) -0.1725(2) 0.5785(2) 0.0318(5) Uani 1 1 d .
H9A H -0.2337 -0.2390 0.6177 0.038 Uiso 1 1 calc R
H9B H -0.2421 -0.1824 0.4960 0.038 Uiso 1 1 calc R
C10 C -0.3897(3) -0.1245(2) 0.5733(3) 0.0391(6) Uani 1 1 d .
C11 C -0.0977(3) 0.23462(19) 0.8909(2) 0.0299(5) Uani 1 1 d .
H11A H -0.0826 0.3081 0.8907 0.036 Uiso 1 1 calc R
H11B H -0.1304 0.2181 0.9595 0.036 Uiso 1 1 calc R
C12 C -0.2154(3) 0.2032(3) 0.7733(3) 0.0479(7) Uani 1 1 d .
C13 C 0.2796(4) 0.0275(3) 1.3104(2) 0.0436(7) Uani 1 1 d .
H13A H 0.3714 0.0645 1.3223 0.065 Uiso 1 1 calc R
H13B H 0.3021 -0.0407 1.3450 0.065 Uiso 1 1 calc R
H13C H 0.2204 0.0639 1.3506 0.065 Uiso 1 1 calc R

loop_
_atom_site_aniso_label
_atom_site_aniso_U_11
_atom_site_aniso_U_22
_atom_site_aniso_U_33
_atom_site_aniso_U_23
_atom_site_aniso_U_13
_atom_site_aniso_U_12
S1 0.0433(4) 0.0243(3) 0.0502(4) 0.0014(3) 0.0235(3) -0.0042(3)
S2 0.0323(3) 0.0280(3) 0.0270(3) -0.0009(2) 0.0112(2) 0.0008(3)
O3 0.115(2) 0.0276(12) 0.098(2) -0.0189(12) 0.0609(18) -0.0172(13)
O4 0.0617(13) 0.0453(12) 0.0733(14) 0.0137(11) 0.0434(12) 0.0004(11)
O5 0.0545(13) 0.0605(15) 0.0458(11) 0.0115(10) 0.0038(10) 0.0198(11)
O6 0.0580(11) 0.0404(11) 0.0370(9) -0.0068(9) 0.0268(9) 0.0033(9)
N4 0.0443(12) 0.0295(11) 0.0278(10) -0.0052(9) 0.0143(9) -0.0031(10)
C14 0.055(2) 0.071(3) 0.083(3) 0.031(2) 0.020(2) 0.027(2)
C15 0.070(2) 0.0310(17) 0.102(3) 0.0043(17) 0.054(2) -0.0059(16)
F10 0.112(2) 0.124(3) 0.169(3) 0.096(3) 0.032(2) 0.060(2)
F11 0.0542(13) 0.099(2) 0.173(3) 0.028(2) 0.0573(17) 0.0171(13)
F12 0.0699(15) 0.126(2) 0.0720(15) -0.0021(17) -0.0195(12) -0.0014(16)
F13 0.155(3) 0.0898(19) 0.136(2) 0.0181(17) 0.119(2) -0.0111(18)
F14 0.0410(12) 0.0644(15) 0.168(3) -0.0137(16) 0.0320(14) -0.0188(10)
F15 0.111(2) 0.0243(11) 0.206(3) -0.0010(15) 0.090(2) -0.0087(12)
F1 0.0364(8) 0.0610(11) 0.0390(9) 0.0120(8) 0.0135(7) 0.0110(8)
F2 0.0515(9) 0.0466(10) 0.0692(11) 0.0156(9) 0.0361(9) -0.0045(8)
F3 0.0608(10) 0.0469(10) 0.0418(8) -0.0069(7) 0.0305(8) 0.0041(8)
F4 0.0429(10) 0.0462(11) 0.0789(13) 0.0167(10) -0.0059(9) 0.0091(8)
F5 0.0346(9) 0.0706(13) 0.0657(12) -0.0114(10) -0.0002(8) -0.0184(9)
F6 0.0441(9) 0.0780(14) 0.0547(11) -0.0121(10) 0.0205(8) 0.0014(9)
F7 0.0851(15) 0.135(2) 0.0286(9) 0.0075(11) 0.0059(10) 0.0396(15)
F8 0.0469(10) 0.0517(13) 0.1237(19) -0.0271(12) -0.0194(11) 0.0058(9)
F9 0.0415(10) 0.0684(13) 0.0837(15) 0.0030(11) 0.0022(10) 0.0274(10)
N1 0.0292(10) 0.0218(10) 0.0240(9) 0.0033(8) 0.0086(8) 0.0003(8)
N2 0.0281(10) 0.0187(9) 0.0207(9) 0.0003(7) 0.0093(8) 0.0004(8)
N3 0.0269(9) 0.0224(10) 0.0209(9) -0.0022(8) 0.0048(8) -0.0011(8)
O1 0.0377(9) 0.0298(10) 0.0269(9) -0.0075(7) 0.0056(7) -0.0025(8)
O2 0.0409(10) 0.0321(9) 0.0170(8) 0.0010(7) 0.0047(7) 0.0050(8)
C1 0.0216(10) 0.0293(14) 0.0197(10) 0.0004(9) 0.0083(8) 0.0039(9)
C2 0.0211(10) 0.0214(11) 0.0202(10) -0.0001(9) 0.0060(8) -0.0011(9)
C3 0.0255(11) 0.0225(12) 0.0198(10) 0.0015(9) 0.0057(9) 0.0024(9)
C4 0.0298(12) 0.0266(12) 0.0195(10) 0.0012(9) 0.0066(9) 0.0045(10)
C5 0.0267(11) 0.0207(12) 0.0214(10) 0.0023(9) 0.0073(9) 0.0015(9)
C6 0.0267(11) 0.0201(11) 0.0173(10) 0.0013(8) 0.0072(9) 0.0052(9)
C7 0.0353(12) 0.0229(12) 0.0246(11) 0.0029(9) 0.0104(9) -0.0021(10)
C8 0.0388(14) 0.0324(14) 0.0317(13) 0.0057(11) 0.0162(11) -0.0021(11)
C9 0.0320(12) 0.0277(13) 0.0311(12) -0.0065(10) 0.0045(10) -0.0063(10)
C10 0.0310(13) 0.0393(16) 0.0381(15) -0.0020(12) -0.0002(11) -0.0046(12)
C11 0.0403(14) 0.0240(12) 0.0276(12) 0.0046(10) 0.0145(11) 0.0079(11)
C12 0.0366(15) 0.0493(19) 0.0479(17) -0.0022(14) 0.0010(12) 0.0171(14)
C13 0.0539(17) 0.0509(17) 0.0176(12) 0.0043(11) 0.0009(11) 0.0145(14)

loop_
_atom_type_symbol
_atom_type_description
_atom_type_scat_dispersion_real
_atom_type_scat_dispersion_imag
_atom_type_scat_source
C C 0.0033 0.0016 'International Tables Vol C Tables 4.2.6.8 and 6.1.1.4'
H H 0.0000 0.0000 'International Tables Vol C Tables 4.2.6.8 and 6.1.1.4'
N N 0.0061 0.0033 'International Tables Vol C Tables 4.2.6.8 and 6.1.1.4'
O O 0.0106 0.0060 'International Tables Vol C Tables 4.2.6.8 and 6.1.1.4'
F F 0.0171 0.0103 'International Tables Vol C Tables 4.2.6.8 and 6.1.1.4'
S S 0.1246 0.1234 'International Tables Vol C Tables 4.2.6.8 and 6.1.1.4'

loop_
_geom_angle_atom_site_label_1
_geom_angle_atom_site_label_2
_geom_angle_atom_site_label_3
_geom_angle
O4 S1 O3 119.48(15)
O4 S1 N4 116.22(13)
O3 S1 N4 106.60(14)
O4 S1 C14 103.55(17)
O3 S1 C14 103.5(2)
N4 S1 C14 105.77(16)
O6 S2 O5 117.82(13)
O6 S2 N4 116.68(12)
O5 S2 N4 109.36(13)
O6 S2 C15 106.22(16)
O5 S2 C15 103.72(18)
N4 S2 C15 100.61(14)
S1 N4 S2 126.35(13)
F12 C14 F11 108.6(4)
F12 C14 F10 110.3(4)
F11 C14 F10 108.6(3)
F12 C14 S1 110.9(3)
F11 C14 S1 110.6(3)
F10 C14 S1 107.8(3)
F14 C15 F13 108.6(3)
F14 C15 F15 108.1(4)
F13 C15 F15 109.5(3)
F14 C15 S2 111.7(2)
F13 C15 S2 110.2(3)
F15 C15 S2 108.6(2)
C11 N1 C2 116.67(18)
C11 N1 HN1 107.6(2)
C2 N1 HN1 106.33(18)
C4 N2 C6 109.23(19)
C4 N2 C7 122.89(19)
C6 N2 C7 127.86(19)
C4 N3 C5 108.81(18)
C4 N3 C9 124.66(19)
C5 N3 C9 126.4(2)
C1 O2 C13 116.6(2)
O1 C1 O2 124.3(2)
O1 C1 C2 125.3(2)
O2 C1 C2 110.36(19)
N1 C2 C1 112.37(18)
N1 C2 C3 109.90(17)
C1 C2 C3 110.12(17)
N1 C2 H2 108.1
C1 C2 H2 108.1
C3 C2 H2 108.1
C6 C3 C2 110.84(18)
C6 C3 H3A 109.5
C2 C3 H3A 109.5
C6 C3 H3B 109.5
C2 C3 H3B 109.5
H3A C3 H3B 108.1
N2 C4 N3 108.12(18)
N2 C4 H4 125.9
N3 C4 H4 125.9
C6 C5 N3 107.96(19)
C6 C5 H5 126.0
N3 C5 H5 126.0
C5 C6 N2 105.87(19)
C5 C6 C3 129.3(2)
N2 C6 C3 124.7(2)
N2 C7 C8 111.33(19)
N2 C7 H7A 109.4
C8 C7 H7A 109.4
N2 C7 H7B 109.4
C8 C7 H7B 109.4
H7A C7 H7B 108.0
F2 C8 F3 106.8(2)
F2 C8 F1 107.9(2)
F3 C8 F1 106.2(2)
F2 C8 C7 110.5(2)
F3 C8 C7 112.0(2)
F1 C8 C7 113.1(2)
N3 C9 C10 110.4(2)
N3 C9 H9A 109.6
C10 C9 H9A 109.6
N3 C9 H9B 109.6
C10 C9 H9B 109.6
H9A C9 H9B 108.1
F6 C10 F5 107.8(2)
F6 C10 F4 106.7(2)
F5 C10 F4 107.4(2)
F6 C10 C9 112.4(2)
F5 C10 C9 110.4(2)
F4 C10 C9 112.0(2)
N1 C11 C12 110.7(2)
N1 C11 H11A 109.5
C12 C11 H11A 109.5
N1 C11 H11B 109.5
C12 C11 H11B 109.5
H11A C11 H11B 108.1
F7 C12 F9 106.6(3)
F7 C12 F8 106.8(3)
F9 C12 F8 106.9(3)
F7 C12 C11 112.8(3)
F9 C12 C11 111.1(3)
F8 C12 C11 112.2(3)
O2 C13 H13A 109.5
O2 C13 H13B 109.5
H13A C13 H13B 109.5
O2 C13 H13C 109.5
H13A C13 H13C 109.5
H13B C13 H13C 109.5

loop_
_geom_bond_atom_site_label_1
_geom_bond_atom_site_label_2
_geom_bond_distance
S1 O4 1.412(2)
S1 O3 1.429(2)
S1 N4 1.569(2)
S1 C14 1.841(4)
S2 O6 1.4219(18)
S2 O5 1.425(2)
S2 N4 1.574(2)
S2 C15 1.822(3)
C14 F12 1.309(5)
C14 F11 1.311(4)
C14 F10 1.324(5)
C15 F14 1.307(5)
C15 F13 1.320(5)
C15 F15 1.325(4)
F1 C8 1.338(3)
F2 C8 1.330(3)
F3 C8 1.338(3)
F4 C10 1.331(3)
F5 C10 1.330(3)
F6 C10 1.326(3)
F7 C12 1.335(4)
F8 C12 1.341(4)
F9 C12 1.339(3)
N1 C11 1.460(3)
N1 C2 1.461(3)
N1 HN1 0.892(2)
N2 C4 1.331(3)
N2 C6 1.400(3)
N2 C7 1.463(3)
N3 C4 1.332(3)
N3 C5 1.382(3)
N3 C9 1.458(3)
O1 C1 1.200(3)
O2 C1 1.331(3)
O2 C13 1.456(3)
C1 C2 1.527(3)
C2 C3 1.542(3)
C2 H2 0.9600
C3 C6 1.495(3)
C3 H3A 0.9600
C3 H3B 0.9600
C4 H4 0.9600
C5 C6 1.346(3)
C5 H5 0.9600
C7 C8 1.500(4)
C7 H7A 0.9600
C7 H7B 0.9600
C9 C10 1.496(4)
C9 H9A 0.9600
C9 H9B 0.9600
C11 C12 1.489(4)
C11 H11A 0.9600
C11 H11B 0.9600
C13 H13A 0.9599
C13 H13B 0.9599
C13 H13C 0.9599

loop_
_geom_torsion_atom_site_label_1
_geom_torsion_atom_site_label_2
_geom_torsion_atom_site_label_3
_geom_torsion_atom_site_label_4
_geom_torsion
O4 S1 N4 S2 27.9(2)
O3 S1 N4 S2 163.9(2)
C14 S1 N4 S2 -86.3(2)
O6 S2 N4 S1 6.6(2)
O5 S2 N4 S1 -130.31(19)
C15 S2 N4 S1 120.9(2)
O4 S1 C14 F12 -54.2(3)
O3 S1 C14 F12 -179.6(3)
N4 S1 C14 F12 68.5(3)
O4 S1 C14 F11 -174.8(3)
O3 S1 C14 F11 59.8(3)
N4 S1 C14 F11 -52.1(4)
O4 S1 C14 F10 66.6(4)
O3 S1 C14 F10 -58.8(4)
N4 S1 C14 F10 -170.7(3)
O6 S2 C15 F14 58.2(3)
O5 S2 C15 F14 -176.9(3)
N4 S2 C15 F14 -63.8(3)
O6 S2 C15 F13 179.0(3)
O5 S2 C15 F13 -56.1(3)
N4 S2 C15 F13 57.0(3)
O6 S2 C15 F15 -60.9(3)
O5 S2 C15 F15 63.9(3)
N4 S2 C15 F15 177.1(3)
C13 O2 C1 O1 2.4(3)
C13 O2 C1 C2 -178.5(2)
C11 N1 C2 C1 -93.1(2)
C11 N1 C2 C3 143.9(2)
O1 C1 C2 N1 2.8(3)
O2 C1 C2 N1 -176.37(17)
O1 C1 C2 C3 125.6(2)
O2 C1 C2 C3 -53.5(2)
N1 C2 C3 C6 -66.8(2)
C1 C2 C3 C6 168.90(18)
C6 N2 C4 N3 0.2(3)
C7 N2 C4 N3 178.83(19)
C5 N3 C4 N2 -0.2(2)
C9 N3 C4 N2 176.2(2)
C4 N3 C5 C6 0.2(2)
C9 N3 C5 C6 -176.2(2)
N3 C5 C6 N2 -0.1(2)
N3 C5 C6 C3 176.1(2)
C4 N2 C6 C5 -0.1(2)
C7 N2 C6 C5 -178.6(2)
C4 N2 C6 C3 -176.4(2)
C7 N2 C6 C3 5.0(3)
C2 C3 C6 C5 -84.7(3)
C2 C3 C6 N2 90.8(3)
C4 N2 C7 C8 -93.3(3)
C6 N2 C7 C8 85.1(3)
N2 C7 C8 F2 170.58(19)
N2 C7 C8 F3 51.6(3)
N2 C7 C8 F1 -68.3(3)
C4 N3 C9 C10 -89.9(3)
C5 N3 C9 C10 85.9(3)
N3 C9 C10 F6 -61.6(3)
N3 C9 C10 F5 177.9(2)
N3 C9 C10 F4 58.4(3)
C2 N1 C11 C12 -95.7(2)
N1 C11 C12 F7 -59.7(3)
N1 C11 C12 F9 -179.3(2)
N1 C11 C12 F8 61.0(3)
